data_2218474
loop_
_publ_author_name
'Norzalida, Zakaria'
'Ariffin, Azhar'
'Ng, Seik Weng'

_publ_section_title
;
 Bis(isobutylammonium) phthalate monohydrate
;
_journal_coeditor_code LH2629
_journal_issue 6
_journal_name_full 'Acta Crystallographica Section E'
_journal_page_first o1152
_journal_paper_doi 10.1107/S1600536808015201
_journal_volume 64
_journal_year 2008
_chemical_formula_iupac '2C4 H12 N +, C8 H4 O4 2-, H2 O'
_chemical_formula_moiety '2(C4 H12 N +), C8 H4 O4 2-, H2 O'
_chemical_formula_sum 'C16 H30 N2 O5'
_chemical_formula_weight 330.42
_chemical_name_systematic
;
Bis(isobutylammonium) phthalate monohydrate
;
_space_group_IT_number 2
_symmetry_cell_setting triclinic
_symmetry_space_group_name_Hall '-P 1'
_symmetry_space_group_name_H-M 'P -1'
_atom_sites_solution_hydrogens geom
_atom_sites_solution_primary direct
_atom_sites_solution_secondary difmap
_audit_creation_method SHELXL-97
_cell_angle_alpha 72.298(3)
_cell_angle_beta 79.449(3)
_cell_angle_gamma 69.059(3)
_cell_formula_units_Z 2
_cell_length_a 8.8647(4)
_cell_length_b 9.4340(5)
_cell_length_c 12.9119(6)
_cell_measurement_reflns_used 941
_cell_measurement_temperature 100(2)
_cell_measurement_theta_max 22.7
_cell_measurement_theta_min 2.5
_cell_volume 957.37(8)
_computing_cell_refinement 'SAINT (Bruker, 2007)'
_computing_data_collection 'APEX2 (Bruker, 2007)'
_computing_data_reduction 'SAINT (Bruker, 2007)'
_computing_molecular_graphics 'X-SEED (Barbour, 2001)'
_computing_publication_material 'publCIF (Westrip, 2008)'
_computing_structure_refinement 'SHELXL97 (Sheldrick, 2008)'
_computing_structure_solution 'SHELXS97 (Sheldrick, 2008)'
_diffrn_ambient_temperature 100(2)
_diffrn_measured_fraction_theta_full 0.985
_diffrn_measured_fraction_theta_max 0.985
_diffrn_measurement_device_type 'Bruker SMART APEX'
_diffrn_measurement_method \w
_diffrn_radiation_monochromator graphite
_diffrn_radiation_source 'fine-focus sealed tube'
_diffrn_radiation_type MoK\a
_diffrn_radiation_wavelength 0.71073
_diffrn_reflns_av_R_equivalents 0.0495
_diffrn_reflns_av_sigmaI/netI 0.0928
_diffrn_reflns_limit_h_max 11
_diffrn_reflns_limit_h_min -11
_diffrn_reflns_limit_k_max 12
_diffrn_reflns_limit_k_min -10
_diffrn_reflns_limit_l_max 16
_diffrn_reflns_limit_l_min -16
_diffrn_reflns_number 8057
_diffrn_reflns_theta_full 27.50
_diffrn_reflns_theta_max 27.50
_diffrn_reflns_theta_min 2.47
_diffrn_standards_decay_% 0
_diffrn_standards_interval_count 0
_diffrn_standards_interval_time 0
_diffrn_standards_number 0
_exptl_absorpt_coefficient_mu 0.084
_exptl_absorpt_correction_type none
_exptl_crystal_colour Colorless
_exptl_crystal_density_diffrn 1.146
_exptl_crystal_density_method 'not measured'
_exptl_crystal_description Prism
_exptl_crystal_F_000 360
_exptl_crystal_size_max 0.32
_exptl_crystal_size_mid 0.08
_exptl_crystal_size_min 0.08
_refine_diff_density_max 0.329
_refine_diff_density_min -0.274
_refine_ls_extinction_coef 0.049(5)
_refine_ls_extinction_expression Fc^*^=kFc[1+0.001xFc^2^\l^3^/sin(2\q)]^-1/4^
_refine_ls_extinction_method 'SHELXL97 (Sheldrick, 2008)'
_refine_ls_goodness_of_fit_ref 0.973
_refine_ls_hydrogen_treatment mixed
_refine_ls_matrix_type full
_refine_ls_number_parameters 241
_refine_ls_number_reflns 4343
_refine_ls_number_restraints 15
_refine_ls_restrained_S_all 0.973
_refine_ls_R_factor_all 0.1164
_refine_ls_R_factor_gt 0.0610
_refine_ls_shift/su_max 0.001
_refine_ls_shift/su_mean 0.000
_refine_ls_structure_factor_coef Fsqd
_refine_ls_weighting_details 'calc w=1/[\s^2^(Fo^2^)+(0.0703P)^2^] where P=(Fo^2^+2Fc^2^)/3'
_refine_ls_weighting_scheme calc
_refine_ls_wR_factor_gt 0.1292
_refine_ls_wR_factor_ref 0.1560
_reflns_number_gt 2454
_reflns_number_total 4343
_reflns_threshold_expression I>2\s(I)
_cod_data_source_file lh2629.cif
_cod_data_source_block I
_cod_depositor_comments
;
The following automatic conversions were performed:
'_symmetry_cell_setting' value 'Triclinic' changed to 'triclinic'
according to '/home/saulius/struct/CIF-dictionaries/cif_core.dic'
dictionary named 'cif_core.dic' version 2.4.1 from
2010-06-29.

'_exptl_absorpt_correction_type' value 'None' changed to
'none' according to '/home/saulius/struct/CIF-dictionaries/cif_core.dic'
dictionary named 'cif_core.dic' version 2.4.1 from 2010-06-29.

Automatic conversion script
Id: cif_fix_enum 1527 2010-12-29 10:47:43Z saulius 

The following automatic conversions were performed:

'_symmetry_cell_setting' value 'Triclinic' changed to 'triclinic'
according to /home/saulius/struct/CIF-dictionaries/cif_core.dic
dictionary named 'cif_core.dic' version 2.4.1 from
2010-06-29.

'_exptl_absorpt_correction_type' value 'None' changed to
'none' according to
/home/saulius/struct/CIF-dictionaries/cif_core.dic dictionary named
'cif_core.dic' version 2.4.1 from 2010-06-29.

Automatic conversion script
Id: cif_fix_values 1715 2011-07-08 13:25:40Z adriana 
;
_cod_database_code 2218474
_cod_database_fobs_code 2218474

loop_
_symmetry_equiv_pos_as_xyz
'x, y, z'
'-x, -y, -z'

loop_
_atom_site_type_symbol
_atom_site_label
_atom_site_fract_x
_atom_site_fract_y
_atom_site_fract_z
_atom_site_U_iso_or_equiv
_atom_site_adp_type
_atom_site_calc_flag
_atom_site_refinement_flags
_atom_site_occupancy
O O1 0.49468(17) 0.58257(19) 0.62388(12) 0.0271(4) Uani d . 1
O O2 0.75147(17) 0.58034(18) 0.58411(12) 0.0250(4) Uani d . 1
O O3 0.86510(16) 0.23828(19) 0.58460(12) 0.0254(4) Uani d . 1
O O4 1.08162(16) 0.21636(19) 0.66133(12) 0.0285(4) Uani d . 1
O O1w 0.7147(2) 0.8989(2) 0.50641(15) 0.0342(4) Uani d D 1
H H1w1 0.696(3) 0.811(2) 0.535(2) 0.078(12) Uiso d D 1
H H1w2 0.785(3) 0.887(3) 0.4520(18) 0.096(14) Uiso d D 1
N N1 0.4142(2) 0.8164(2) 0.43079(16) 0.0230(5) Uani d D 1
H H1n1 0.448(3) 0.7460(19) 0.4886(14) 0.062(10) Uiso d D 1
H H1n2 0.3266(18) 0.809(2) 0.4159(16) 0.034(7) Uiso d D 1
H H1n3 0.391(2) 0.9076(13) 0.4421(17) 0.028(7) Uiso d D 1
N N2 0.9312(2) 0.4473(3) 0.39672(16) 0.0259(5) Uani d D 1
H H2n1 0.873(2) 0.5321(15) 0.4154(19) 0.054(9) Uiso d D 1
H H2n2 1.0323(12) 0.440(2) 0.3961(17) 0.042(8) Uiso d D 1
H H2n3 0.917(2) 0.3689(16) 0.4499(14) 0.037(8) Uiso d D 1
C C1 0.6391(3) 0.5332(3) 0.64401(17) 0.0216(5) Uani d . 1
C C2 0.6832(2) 0.4119(3) 0.75120(17) 0.0212(5) Uani d . 1
C C3 0.5823(3) 0.4347(3) 0.84480(18) 0.0265(5) Uani d . 1
H H3 0.4850 0.5215 0.8393 0.032 Uiso calc R 1
C C4 0.6217(3) 0.3327(3) 0.94606(19) 0.0338(6) Uani d . 1
H H4 0.5509 0.3489 1.0092 0.041 Uiso calc R 1
C C5 0.7644(3) 0.2070(3) 0.95501(19) 0.0326(6) Uani d . 1
H H5 0.7928 0.1378 1.0244 0.039 Uiso calc R 1
C C6 0.8653(3) 0.1828(3) 0.86233(18) 0.0268(6) Uani d . 1
H H6 0.9630 0.0964 0.8688 0.032 Uiso calc R 1
C C7 0.8264(2) 0.2824(3) 0.76022(17) 0.0207(5) Uani d . 1
C C8 0.9328(2) 0.2442(3) 0.66050(18) 0.0217(5) Uani d . 1
C C9 0.5386(2) 0.7900(3) 0.33858(17) 0.0231(5) Uani d . 1
H H9A 0.5535 0.6865 0.3273 0.028 Uiso calc R 1
H H9B 0.6430 0.7861 0.3584 0.028 Uiso calc R 1
C C10 0.4971(3) 0.9152(3) 0.23207(19) 0.0309(6) Uani d . 1
H H10 0.3883 0.9236 0.2148 0.037 Uiso calc R 1
C C11 0.4909(3) 1.0755(3) 0.2390(2) 0.0464(8) Uani d . 1
H H11A 0.4091 1.1074 0.2970 0.070 Uiso calc R 1
H H11B 0.4626 1.1529 0.1692 0.070 Uiso calc R 1
H H11C 0.5972 1.0693 0.2553 0.070 Uiso calc R 1
C C12 0.6223(3) 0.8638(3) 0.14157(19) 0.0369(7) Uani d . 1
H H12A 0.6251 0.7605 0.1383 0.055 Uiso calc R 1
H H12B 0.7293 0.8575 0.1565 0.055 Uiso calc R 1
H H12C 0.5931 0.9405 0.0716 0.055 Uiso calc R 1
C C13 0.8993(3) 0.4525(3) 0.28710(19) 0.0308(6) Uani d . 1
H H13A 0.9174 0.5469 0.2340 0.037 Uiso calc R 1
H H13B 0.7845 0.4611 0.2877 0.037 Uiso calc R 1
C C14 1.0072(3) 0.3079(3) 0.2514(2) 0.0397(7) Uani d . 1
H H14 1.1214 0.2921 0.2627 0.048 Uiso calc R 1
C C15 0.9981(5) 0.3334(5) 0.1306(3) 0.0870(13) Uani d . 1
H H15A 1.0264 0.4277 0.0893 0.130 Uiso calc R 1
H H15B 0.8878 0.3469 0.1174 0.130 Uiso calc R 1
H H15C 1.0743 0.2421 0.1069 0.130 Uiso calc R 1
C C16 0.9674(5) 0.1631(4) 0.3167(3) 0.0663(10) Uani d . 1
H H16A 0.9732 0.1493 0.3944 0.100 Uiso calc R 1
H H16B 1.0452 0.0715 0.2941 0.100 Uiso calc R 1
H H16C 0.8576 0.1736 0.3043 0.100 Uiso calc R 1

loop_
_atom_site_aniso_label
_atom_site_aniso_U_11
_atom_site_aniso_U_22
_atom_site_aniso_U_33
_atom_site_aniso_U_12
_atom_site_aniso_U_13
_atom_site_aniso_U_23
O1 0.0211(8) 0.0247(10) 0.0298(9) -0.0054(7) -0.0062(7) 0.0010(7)
O2 0.0246(8) 0.0226(9) 0.0271(8) -0.0104(7) -0.0012(7) -0.0027(7)
O3 0.0224(8) 0.0283(10) 0.0282(9) -0.0094(7) -0.0021(7) -0.0094(7)
O4 0.0175(8) 0.0308(10) 0.0379(10) -0.0074(7) -0.0028(7) -0.0102(8)
O1w 0.0366(10) 0.0226(11) 0.0420(11) -0.0109(8) 0.0042(9) -0.0093(9)
N1 0.0209(10) 0.0173(12) 0.0286(12) -0.0047(8) -0.0045(9) -0.0031(10)
N2 0.0240(10) 0.0219(12) 0.0325(12) -0.0080(9) -0.0040(9) -0.0063(10)
C1 0.0250(11) 0.0155(12) 0.0251(12) -0.0066(10) -0.0013(10) -0.0068(10)
C2 0.0227(11) 0.0195(13) 0.0227(12) -0.0086(10) -0.0027(9) -0.0047(10)
C3 0.0275(12) 0.0233(14) 0.0256(13) -0.0045(10) -0.0033(10) -0.0060(10)
C4 0.0405(14) 0.0363(17) 0.0227(13) -0.0132(12) 0.0010(11) -0.0059(12)
C5 0.0423(14) 0.0301(15) 0.0227(13) -0.0113(12) -0.0097(11) 0.0005(11)
C6 0.0286(12) 0.0230(14) 0.0292(13) -0.0081(10) -0.0092(10) -0.0034(11)
C7 0.0203(11) 0.0199(13) 0.0235(12) -0.0093(10) -0.0032(9) -0.0039(10)
C8 0.0200(11) 0.0136(12) 0.0295(13) -0.0051(9) -0.0045(9) -0.0015(10)
C9 0.0207(11) 0.0201(13) 0.0270(12) -0.0065(9) -0.0023(9) -0.0038(10)
C10 0.0253(12) 0.0320(15) 0.0301(13) -0.0098(11) -0.0068(10) 0.0027(11)
C11 0.0577(17) 0.0253(16) 0.0409(16) -0.0109(13) 0.0083(14) 0.0027(13)
C12 0.0443(15) 0.0433(18) 0.0267(13) -0.0213(13) -0.0027(12) -0.0059(12)
C13 0.0396(14) 0.0233(14) 0.0286(13) -0.0081(11) -0.0115(11) -0.0029(11)
C14 0.0430(15) 0.0404(18) 0.0359(15) -0.0071(13) -0.0066(12) -0.0156(13)
C15 0.139(4) 0.091(3) 0.0396(19) -0.038(3) -0.001(2) -0.031(2)
C16 0.116(3) 0.0258(18) 0.060(2) -0.0150(18) -0.023(2) -0.0156(16)

loop_
_atom_type_symbol
_atom_type_description
_atom_type_scat_dispersion_real
_atom_type_scat_dispersion_imag
_atom_type_scat_source
C C 0.0033 0.0016 'International Tables Vol C Tables 4.2.6.8 and 6.1.1.4'
H H 0.0000 0.0000 'International Tables Vol C Tables 4.2.6.8 and 6.1.1.4'
N N 0.0061 0.0033 'International Tables Vol C Tables 4.2.6.8 and 6.1.1.4'
O O 0.0106 0.0060 'International Tables Vol C Tables 4.2.6.8 and 6.1.1.4'

loop_
_geom_angle_atom_site_label_1
_geom_angle_atom_site_label_2
_geom_angle_atom_site_label_3
_geom_angle
H1w1 O1w H1w2 107.2(15)
C9 N1 H1n1 109.2(17)
C9 N1 H1n2 108.1(14)
H1n1 N1 H1n2 109.4(13)
C9 N1 H1n3 113.4(15)
H1n1 N1 H1n3 108.9(13)
H1n2 N1 H1n3 107.9(12)
C13 N2 H2n1 111.6(16)
C13 N2 H2n2 109.3(15)
H2n1 N2 H2n2 106.4(13)
C13 N2 H2n3 116.3(15)
H2n1 N2 H2n3 107.0(13)
H2n2 N2 H2n3 105.7(13)
O1 C1 O2 125.4(2)
O1 C1 C2 117.22(19)
O2 C1 C2 117.30(18)
C3 C2 C7 119.0(2)
C3 C2 C1 118.49(19)
C7 C2 C1 122.38(19)
C4 C3 C2 121.0(2)
C4 C3 H3 119.5
C2 C3 H3 119.5
C5 C4 C3 119.9(2)
C5 C4 H4 120.1
C3 C4 H4 120.1
C6 C5 C4 119.6(2)
C6 C5 H5 120.2
C4 C5 H5 120.2
C5 C6 C7 121.2(2)
C5 C6 H6 119.4
C7 C6 H6 119.4
C6 C7 C2 119.3(2)
C6 C7 C8 119.4(2)
C2 C7 C8 121.22(19)
O4 C8 O3 125.5(2)
O4 C8 C7 117.10(19)
O3 C8 C7 117.40(18)
N1 C9 C10 113.95(18)
N1 C9 H9A 108.8
C10 C9 H9A 108.8
N1 C9 H9B 108.8
C10 C9 H9B 108.8
H9A C9 H9B 107.7
C9 C10 C12 108.7(2)
C9 C10 C11 112.0(2)
C12 C10 C11 110.4(2)
C9 C10 H10 108.5
C12 C10 H10 108.5
C11 C10 H10 108.5
C10 C11 H11A 109.5
C10 C11 H11B 109.5
H11A C11 H11B 109.5
C10 C11 H11C 109.5
H11A C11 H11C 109.5
H11B C11 H11C 109.5
C10 C12 H12A 109.5
C10 C12 H12B 109.5
H12A C12 H12B 109.5
C10 C12 H12C 109.5
H12A C12 H12C 109.5
H12B C12 H12C 109.5
N2 C13 C14 111.78(19)
N2 C13 H13A 109.3
C14 C13 H13A 109.3
N2 C13 H13B 109.3
C14 C13 H13B 109.3
H13A C13 H13B 107.9
C16 C14 C13 112.4(2)
C16 C14 C15 110.8(3)
C13 C14 C15 110.0(3)
C16 C14 H14 107.8
C13 C14 H14 107.8
C15 C14 H14 107.8
C14 C15 H15A 109.5
C14 C15 H15B 109.5
H15A C15 H15B 109.5
C14 C15 H15C 109.5
H15A C15 H15C 109.5
H15B C15 H15C 109.5
C14 C16 H16A 109.5
C14 C16 H16B 109.5
H16A C16 H16B 109.5
C14 C16 H16C 109.5
H16A C16 H16C 109.5
H16B C16 H16C 109.5

loop_
_geom_bond_atom_site_label_1
_geom_bond_atom_site_label_2
_geom_bond_distance
O1 C1 1.243(2)
O2 C1 1.270(2)
O3 C8 1.263(3)
O4 C8 1.251(2)
O1w H1w1 0.861(10)
O1w H1w2 0.858(10)
N1 C9 1.483(3)
N1 H1n1 0.852(9)
N1 H1n2 0.865(9)
N1 H1n3 0.861(9)
N2 C13 1.477(3)
N2 H2n1 0.860(9)
N2 H2n2 0.874(9)
N2 H2n3 0.873(9)
C1 C2 1.514(3)
C2 C3 1.389(3)
C2 C7 1.406(3)
C3 C4 1.386(3)
C3 H3 0.9500
C4 C5 1.384(3)
C4 H4 0.9500
C5 C6 1.383(3)
C5 H5 0.9500
C6 C7 1.386(3)
C6 H6 0.9500
C7 C8 1.507(3)
C9 C10 1.519(3)
C9 H9A 0.9900
C9 H9B 0.9900
C10 C12 1.522(3)
C10 C11 1.523(4)
C10 H10 1.0000
C11 H11A 0.9800
C11 H11B 0.9800
C11 H11C 0.9800
C12 H12A 0.9800
C12 H12B 0.9800
C12 H12C 0.9800
C13 C14 1.508(4)
C13 H13A 0.9900
C13 H13B 0.9900
C14 C16 1.496(4)
C14 C15 1.518(4)
C14 H14 1.0000
C15 H15A 0.9800
C15 H15B 0.9800
C15 H15C 0.9800
C16 H16A 0.9800
C16 H16B 0.9800
C16 H16C 0.9800

loop_
_geom_hbond_atom_site_label_D
_geom_hbond_atom_site_label_H
_geom_hbond_atom_site_label_A
_geom_hbond_site_symmetry_A
_geom_hbond_distance_DH
_geom_hbond_distance_HA
_geom_hbond_distance_DA
_geom_hbond_angle_DHA
_geom_hbond_publ_flag
O1<i>w</i> H1<i>w</i>1 O2 . 0.860(10) 1.97(2) 2.780(2) 156(3) yes
O1<i>w</i> H1<i>w</i>2 O4 2_766 0.860(10) 1.97(2) 2.780(2) 157(3) yes
N1 H1<i>n</i>1 O1 . 0.850(10) 1.940(10) 2.788(2) 172(2) yes
N1 H1<i>n</i>2 O3 2_666 0.870(10) 1.910(10) 2.755(2) 167(2) yes
N1 H1<i>n</i>3 O1<i>w</i> 2_676 0.860(10) 1.990(10) 2.823(3) 164(2) yes
N2 H2<i>n</i>1 O2 . 0.860(10) 2.35(2) 2.996(2) 132(2) yes
N2 H2<i>n</i>1 O4 2_766 0.860(10) 2.42(2) 2.995(3) 124(2) yes
N2 H2<i>n</i>2 O2 2_766 0.870(10) 1.910(10) 2.781(2) 172(2) yes
N2 H2<i>n</i>3 O3 . 0.870(10) 1.890(10) 2.741(2) 166(2) yes

loop_
_geom_torsion_atom_site_label_1
_geom_torsion_atom_site_label_2
_geom_torsion_atom_site_label_3
_geom_torsion_atom_site_label_4
_geom_torsion
O1 C1 C2 C3 -43.9(3)
O2 C1 C2 C3 133.5(2)
O1 C1 C2 C7 139.7(2)
O2 C1 C2 C7 -42.9(3)
C7 C2 C3 C4 0.4(3)
C1 C2 C3 C4 -176.1(2)
C2 C3 C4 C5 0.8(4)
C3 C4 C5 C6 -1.1(4)
C4 C5 C6 C7 0.1(4)
C5 C6 C7 C2 1.2(3)
C5 C6 C7 C8 -175.0(2)
C3 C2 C7 C6 -1.4(3)
C1 C2 C7 C6 174.98(19)
C3 C2 C7 C8 174.7(2)
C1 C2 C7 C8 -8.9(3)
C6 C7 C8 O4 -51.4(3)
C2 C7 C8 O4 132.5(2)
C6 C7 C8 O3 126.5(2)
C2 C7 C8 O3 -49.7(3)
N1 C9 C10 C12 -172.76(19)
N1 C9 C10 C11 65.0(3)
N2 C13 C14 C16 68.6(3)
N2 C13 C14 C15 -167.4(2)

loop_
_cod_related_entry_id
_cod_related_entry_database
_cod_related_entry_code
1 ChemSpider 30655506
